data_7151894
loop_
_publ_author_name
'Gao, Yaojun'
'Ren, Qiao'
'Ang, Swee-Meng'
'Wang, Jian'

_publ_section_title
;
 Enantioselective organocatalytic Michael-hemiketalization catalyzed by
 a trans-bifunctional indane thiourea catalyst.
;
_journal_issue 10
_journal_name_full 'Organic &amp; biomolecular chemistry'
_journal_page_first 3691
_journal_page_last 3697
_journal_paper_doi 10.1039/c1ob05404j
_journal_volume 9
_journal_year 2011
_chemical_formula_sum 'C22 H17 Br O6'
_chemical_formula_weight 457.27
_chemical_name_systematic
;
?
;
_space_group_IT_number 1
_symmetry_cell_setting triclinic
_symmetry_space_group_name_Hall 'P 1'
_symmetry_space_group_name_H-M 'P 1'
_atom_sites_solution_hydrogens geom
_atom_sites_solution_primary direct
_atom_sites_solution_secondary difmap
_audit_creation_method SHELXL-97
_cell_angle_alpha 72.528(2)
_cell_angle_beta 72.231(2)
_cell_angle_gamma 83.350(2)
_cell_formula_units_Z 2
_cell_length_a 7.9684(10)
_cell_length_b 10.9755(14)
_cell_length_c 12.0108(15)
_cell_measurement_reflns_used 1013
_cell_measurement_temperature 100(2)
_cell_measurement_theta_max 27.29
_cell_measurement_theta_min 3.04
_cell_volume 953.8(2)
_computing_cell_refinement 'Bruker SMART'
_computing_data_collection 'Bruker SMART'
_computing_data_reduction 'Bruker SAINT'
_computing_molecular_graphics 'Bruker SHELXTL'
_computing_publication_material 'Bruker SHELXTL'
_computing_structure_refinement 'SHELXL-97 (Sheldrick, 1997)'
_computing_structure_solution 'SHELXS-97 (Sheldrick, 1990)'
_diffrn_ambient_temperature 100(2)
_diffrn_measured_fraction_theta_full 0.995
_diffrn_measured_fraction_theta_max 0.995
_diffrn_measurement_device_type 'CCD area detector'
_diffrn_measurement_method 'phi and omega scans'
_diffrn_radiation_monochromator graphite
_diffrn_radiation_source 'fine-focus sealed tube'
_diffrn_radiation_type MoK\a
_diffrn_radiation_wavelength 0.71073
_diffrn_reflns_av_R_equivalents 0.0240
_diffrn_reflns_av_sigmaI/netI 0.0731
_diffrn_reflns_limit_h_max 10
_diffrn_reflns_limit_h_min -10
_diffrn_reflns_limit_k_max 14
_diffrn_reflns_limit_k_min -14
_diffrn_reflns_limit_l_max 15
_diffrn_reflns_limit_l_min -15
_diffrn_reflns_number 12359
_diffrn_reflns_theta_full 27.49
_diffrn_reflns_theta_max 27.49
_diffrn_reflns_theta_min 1.85
_exptl_absorpt_coefficient_mu 2.193
_exptl_absorpt_correction_T_max 0.6682
_exptl_absorpt_correction_T_min 0.3894
_exptl_absorpt_correction_type multi-scan
_exptl_absorpt_process_details 'Sadabs, (Sheldrick 2001)'
_exptl_crystal_colour YELLOW
_exptl_crystal_density_diffrn 1.592
_exptl_crystal_density_meas ?
_exptl_crystal_density_method 'not measured'
_exptl_crystal_description BLOCK
_exptl_crystal_F_000 464
_exptl_crystal_size_max 0.53
_exptl_crystal_size_mid 0.46
_exptl_crystal_size_min 0.20
_refine_diff_density_max 0.654
_refine_diff_density_min -0.318
_refine_diff_density_rms 0.069
_refine_ls_abs_structure_details 'Flack H D (1983), Acta Cryst. A39, 876-881'
_refine_ls_abs_structure_Flack 0.016(5)
_refine_ls_extinction_method none
_refine_ls_goodness_of_fit_ref 0.857
_refine_ls_hydrogen_treatment constr
_refine_ls_matrix_type full
_refine_ls_number_parameters 527
_refine_ls_number_reflns 8512
_refine_ls_number_restraints 3
_refine_ls_restrained_S_all 0.857
_refine_ls_R_factor_all 0.0330
_refine_ls_R_factor_gt 0.0302
_refine_ls_shift/su_max 0.002
_refine_ls_shift/su_mean 0.000
_refine_ls_structure_factor_coef Fsqd
_refine_ls_weighting_details 'calc w=1/[\s^2^(Fo^2^)+(0.0000P)^2^+0.0000P] where P=(Fo^2^+2Fc^2^)/3'
_refine_ls_weighting_scheme calc
_refine_ls_wR_factor_gt 0.0683
_refine_ls_wR_factor_ref 0.0698
_reflns_number_gt 7821
_reflns_number_total 8512
_reflns_threshold_expression >2sigma(I)
_cod_data_source_file c1ob05404j.txt
_cod_data_source_block a583
_cod_depositor_comments
;
The following automatic conversions were performed:
'_symmetry_cell_setting' value 'Triclinic' changed to 'triclinic'
according to '/home/saulius/struct/CIF-dictionaries/cif_core.dic'
dictionary named 'cif_core.dic' version 2.4.1 from
2010-06-29.

'_exptl_absorpt_correction_type' value 'Multi-scan' changed
to 'multi-scan' according to
'/home/saulius/struct/CIF-dictionaries/cif_core.dic' dictionary named
'cif_core.dic' version 2.4.1 from 2010-06-29.

Automatic conversion script
Id: cif_fix_enum 1555 2011-01-17 13:19:09Z saulius 

The following automatic conversions were performed:

'_exptl_crystal_density_meas' value 'Not Measured' was changed to '?'
- the value is perceived as not measured.

Automatic conversion script
Id: cif_fix_values 3008 2015-01-20 13:52:24Z robertas 
;
_cod_original_sg_symbol_H-M P1
_cod_database_code 7151894

loop_
_symmetry_equiv_pos_as_xyz
'x, y, z'

loop_
_atom_site_label
_atom_site_type_symbol
_atom_site_fract_x
_atom_site_fract_y
_atom_site_fract_z
_atom_site_U_iso_or_equiv
_atom_site_adp_type
_atom_site_occupancy
_atom_site_symmetry_multiplicity
_atom_site_calc_flag
_atom_site_refinement_flags
_atom_site_disorder_assembly
_atom_site_disorder_group
Br1 Br 0.14105(3) 0.32633(2) 0.43454(2) 0.02258(7) Uani 1 1 d . . .
Br2 Br 0.16069(3) 0.59137(2) 1.15685(2) 0.02573(8) Uani 1 1 d . . .
O1 O 0.8020(2) 0.24785(18) 0.07491(16) 0.0178(4) Uani 1 1 d . . .
O2 O 0.8805(3) 0.3022(2) 0.21993(18) 0.0211(4) Uani 1 1 d . . .
H2 H 0.9801 0.2825 0.1788 0.032 Uiso 1 1 calc R . .
O3 O 0.2141(2) 0.2639(2) 0.05751(18) 0.0238(4) Uani 1 1 d . . .
O4 O 0.9087(2) 0.2392(2) -0.15141(18) 0.0223(4) Uani 1 1 d . . .
O5 O 0.8002(3) 0.01296(19) 0.22764(19) 0.0305(5) Uani 1 1 d . . .
O6 O 0.6813(2) 0.08592(17) 0.39150(16) 0.0214(4) Uani 1 1 d . . .
O7 O -0.0376(2) 0.56179(18) 0.73552(17) 0.0214(4) Uani 1 1 d . . .
O8 O -0.2782(2) 0.50904(18) 0.90038(18) 0.0238(4) Uani 1 1 d . . .
H8 H -0.3520 0.5410 0.8617 0.036 Uiso 1 1 calc R . .
O9 O 0.5145(3) 0.63773(19) 0.76509(19) 0.0237(4) Uani 1 1 d . . .
O10 O 0.1116(3) 0.5773(2) 0.50472(19) 0.0294(5) Uani 1 1 d . . .
O11 O -0.1496(3) 0.80064(19) 0.72322(18) 0.0248(4) Uani 1 1 d . . .
O12 O -0.2852(3) 0.75314(19) 0.92414(18) 0.0276(5) Uani 1 1 d . . .
C1 C 0.7510(3) 0.2418(3) 0.2023(2) 0.0176(5) Uani 1 1 d . . .
C2 C 0.5770(4) 0.3139(3) 0.2378(3) 0.0182(6) Uani 1 1 d . . .
H2A H 0.5941 0.4062 0.1964 0.022 Uiso 1 1 calc R . .
H2B H 0.5417 0.3025 0.3267 0.022 Uiso 1 1 calc R . .
C3 C 0.4275(3) 0.2687(2) 0.2043(2) 0.0159(5) Uani 1 1 d . . .
H3 H 0.3387 0.3409 0.1994 0.019 Uiso 1 1 calc R . .
C4 C 0.4989(3) 0.2537(2) 0.0771(2) 0.0171(5) Uani 1 1 d . . .
C5 C 0.6742(3) 0.2492(2) 0.0232(2) 0.0161(5) Uani 1 1 d . . .
C6 C 0.7506(3) 0.2493(2) -0.1083(3) 0.0176(5) Uani 1 1 d . . .
C7 C 0.6243(3) 0.2614(2) -0.1789(2) 0.0165(5) Uani 1 1 d . . .
C8 C 0.4419(3) 0.2631(2) -0.1222(2) 0.0166(5) Uani 1 1 d . . .
C9 C 0.3738(3) 0.2594(2) 0.0082(2) 0.0175(5) Uani 1 1 d . . .
C10 C 0.6876(4) 0.2707(3) -0.3030(2) 0.0201(5) Uani 1 1 d . . .
H10 H 0.8109 0.2704 -0.3413 0.024 Uiso 1 1 calc R . .
C11 C 0.5706(4) 0.2802(3) -0.3704(3) 0.0245(6) Uani 1 1 d . . .
H11 H 0.6135 0.2867 -0.4549 0.029 Uiso 1 1 calc R . .
C12 C 0.3892(4) 0.2802(3) -0.3133(3) 0.0236(6) Uani 1 1 d . . .
H12 H 0.3090 0.2858 -0.3592 0.028 Uiso 1 1 calc R . .
C13 C 0.3255(4) 0.2721(3) -0.1906(2) 0.0193(5) Uani 1 1 d . . .
H13 H 0.2020 0.2727 -0.1528 0.023 Uiso 1 1 calc R . .
C14 C 0.3287(3) 0.1530(3) 0.2981(2) 0.0181(5) Uani 1 1 d . . .
C15 C 0.1976(3) 0.1644(3) 0.4032(2) 0.0186(5) Uani 1 1 d . . .
C16 C 0.1049(4) 0.0598(3) 0.4865(3) 0.0248(6) Uani 1 1 d . . .
H16 H 0.0167 0.0703 0.5571 0.030 Uiso 1 1 calc R . .
C17 C 0.1403(4) -0.0595(3) 0.4672(3) 0.0249(6) Uani 1 1 d . . .
H17 H 0.0776 -0.1314 0.5246 0.030 Uiso 1 1 calc R . .
C18 C 0.2687(4) -0.0732(3) 0.3629(3) 0.0260(6) Uani 1 1 d . . .
H18 H 0.2931 -0.1547 0.3481 0.031 Uiso 1 1 calc R . .
C19 C 0.3604(4) 0.0315(3) 0.2809(3) 0.0213(6) Uani 1 1 d . . .
H19 H 0.4481 0.0204 0.2103 0.026 Uiso 1 1 calc R . .
C20 C 0.7478(3) 0.0982(3) 0.2725(2) 0.0196(5) Uani 1 1 d . . .
C21 C 0.6623(4) -0.0446(3) 0.4709(3) 0.0247(6) Uani 1 1 d . . .
H21A H 0.7791 -0.0839 0.4756 0.030 Uiso 1 1 calc R . .
H21B H 0.6048 -0.0972 0.4397 0.030 Uiso 1 1 calc R . .
C22 C 0.5507(5) -0.0359(3) 0.5937(3) 0.0323(7) Uani 1 1 d . . .
H22A H 0.6073 0.0189 0.6221 0.048 Uiso 1 1 calc R . .
H22B H 0.5374 -0.1215 0.6513 0.048 Uiso 1 1 calc R . .
H22C H 0.4344 0.0007 0.5881 0.048 Uiso 1 1 calc R . .
C23 C -0.1305(3) 0.5836(3) 0.8529(2) 0.0193(6) Uani 1 1 d . . .
C24 C -0.0184(3) 0.5415(3) 0.9394(2) 0.0195(5) Uani 1 1 d . . .
H24A H 0.0007 0.4477 0.9578 0.023 Uiso 1 1 calc R . .
H24B H -0.0832 0.5614 1.0168 0.023 Uiso 1 1 calc R . .
C25 C 0.1603(3) 0.6046(2) 0.8902(2) 0.0180(5) Uani 1 1 d . . .
H25 H 0.2405 0.5473 0.9345 0.022 Uiso 1 1 calc R . .
C26 C 0.2341(4) 0.6080(2) 0.7583(2) 0.0176(5) Uani 1 1 d . . .
C27 C 0.1344(3) 0.5865(2) 0.6930(2) 0.0177(5) Uani 1 1 d . . .
C28 C 0.2086(3) 0.5862(3) 0.5621(2) 0.0191(5) Uani 1 1 d . . .
C29 C 0.4016(4) 0.5985(3) 0.5088(3) 0.0199(5) Uani 1 1 d . . .
C30 C 0.5067(4) 0.6166(3) 0.5765(3) 0.0193(5) Uani 1 1 d . . .
C31 C 0.4245(4) 0.6226(3) 0.7035(3) 0.0187(5) Uani 1 1 d . . .
C32 C 0.4798(4) 0.5908(3) 0.3907(3) 0.0267(7) Uani 1 1 d . . .
H32 H 0.4095 0.5796 0.3434 0.032 Uiso 1 1 calc R . .
C33 C 0.6616(4) 0.5997(3) 0.3421(3) 0.0315(8) Uani 1 1 d . . .
H33 H 0.7151 0.5941 0.2614 0.038 Uiso 1 1 calc R . .
C34 C 0.7654(4) 0.6163(3) 0.4090(3) 0.0278(6) Uani 1 1 d . . .
H34 H 0.8894 0.6224 0.3744 0.033 Uiso 1 1 calc R . .
C35 C 0.6886(4) 0.6241(3) 0.5277(3) 0.0237(6) Uani 1 1 d . . .
H35 H 0.7598 0.6344 0.5747 0.028 Uiso 1 1 calc R . .
C36 C 0.1525(3) 0.7338(3) 0.9150(2) 0.0174(5) Uani 1 1 d . . .
C37 C 0.1403(4) 0.7421(3) 1.0306(2) 0.0202(6) Uani 1 1 d . . .
C38 C 0.1132(4) 0.8571(3) 1.0603(3) 0.0248(6) Uani 1 1 d . . .
H38 H 0.1013 0.8587 1.1410 0.030 Uiso 1 1 calc R . .
C39 C 0.1036(4) 0.9699(3) 0.9701(3) 0.0270(6) Uani 1 1 d . . .
H39 H 0.0828 1.0493 0.9890 0.032 Uiso 1 1 calc R . .
C40 C 0.1244(4) 0.9658(3) 0.8528(3) 0.0258(6) Uani 1 1 d . . .
H40 H 0.1226 1.0429 0.7902 0.031 Uiso 1 1 calc R . .
C41 C 0.1477(3) 0.8499(3) 0.8262(3) 0.0204(6) Uani 1 1 d . . .
H41 H 0.1609 0.8490 0.7452 0.025 Uiso 1 1 calc R . .
C42 C -0.1870(3) 0.7272(3) 0.8230(3) 0.0205(6) Uani 1 1 d . . .
C43 C -0.3627(4) 0.8817(3) 0.9095(3) 0.0319(7) Uani 1 1 d . . .
H43A H -0.4632 0.8901 0.8753 0.038 Uiso 1 1 calc R . .
H43B H -0.2741 0.9454 0.8537 0.038 Uiso 1 1 calc R . .
C44 C -0.4235(5) 0.9028(3) 1.0321(3) 0.0387(8) Uani 1 1 d . . .
H44A H -0.5036 0.8351 1.0881 0.058 Uiso 1 1 calc R . .
H44B H -0.4855 0.9859 1.0271 0.058 Uiso 1 1 calc R . .
H44C H -0.3216 0.9014 1.0620 0.058 Uiso 1 1 calc R . .

loop_
_atom_site_aniso_label
_atom_site_aniso_U_11
_atom_site_aniso_U_22
_atom_site_aniso_U_33
_atom_site_aniso_U_23
_atom_site_aniso_U_13
_atom_site_aniso_U_12
Br1 0.02156(14) 0.02772(16) 0.01653(14) -0.00869(12) -0.00137(11) 0.00244(12)
Br2 0.03297(17) 0.02509(16) 0.01609(15) -0.00405(12) -0.00630(12) 0.00465(13)
O1 0.0118(9) 0.0254(10) 0.0148(9) -0.0061(8) -0.0018(7) 0.0000(7)
O2 0.0194(10) 0.0274(11) 0.0172(10) -0.0070(8) -0.0035(8) -0.0056(9)
O3 0.0131(9) 0.0314(11) 0.0244(11) -0.0061(9) -0.0036(8) 0.0000(8)
O4 0.0136(10) 0.0317(11) 0.0202(10) -0.0082(9) -0.0024(8) 0.0009(8)
O5 0.0345(12) 0.0257(11) 0.0269(11) -0.0102(9) -0.0015(9) 0.0047(9)
O6 0.0256(10) 0.0189(10) 0.0159(9) -0.0017(8) -0.0036(8) -0.0011(8)
O7 0.0175(9) 0.0274(10) 0.0204(10) -0.0089(8) -0.0049(8) -0.0003(8)
O8 0.0179(9) 0.0211(10) 0.0276(11) -0.0001(8) -0.0051(8) -0.0042(8)
O9 0.0226(11) 0.0268(11) 0.0251(11) -0.0082(9) -0.0100(9) -0.0024(8)
O10 0.0229(11) 0.0448(14) 0.0276(11) -0.0206(10) -0.0090(9) 0.0039(9)
O11 0.0236(10) 0.0239(10) 0.0201(10) 0.0012(8) -0.0028(8) -0.0029(8)
O12 0.0341(12) 0.0207(10) 0.0209(10) -0.0044(8) -0.0012(9) 0.0049(9)
C1 0.0136(12) 0.0248(14) 0.0135(12) -0.0063(11) -0.0012(10) -0.0015(10)
C2 0.0165(14) 0.0175(13) 0.0183(14) -0.0055(11) -0.0006(11) -0.0018(11)
C3 0.0138(12) 0.0174(13) 0.0138(12) -0.0045(10) -0.0006(10) 0.0009(10)
C4 0.0175(13) 0.0140(12) 0.0169(13) -0.0020(10) -0.0037(10) 0.0013(10)
C5 0.0170(13) 0.0135(12) 0.0154(13) -0.0008(10) -0.0039(10) -0.0024(10)
C6 0.0178(13) 0.0143(13) 0.0198(14) -0.0041(11) -0.0049(11) 0.0004(10)
C7 0.0157(12) 0.0145(12) 0.0182(13) -0.0036(10) -0.0039(10) -0.0012(10)
C8 0.0167(13) 0.0138(12) 0.0189(13) -0.0033(10) -0.0054(10) -0.0008(10)
C9 0.0150(12) 0.0119(12) 0.0221(14) -0.0016(10) -0.0034(10) -0.0007(9)
C10 0.0190(13) 0.0238(14) 0.0166(13) -0.0051(11) -0.0039(11) -0.0020(11)
C11 0.0329(16) 0.0234(15) 0.0172(14) -0.0050(11) -0.0076(12) -0.0020(12)
C12 0.0297(15) 0.0202(14) 0.0250(15) -0.0042(11) -0.0157(13) -0.0015(12)
C13 0.0164(13) 0.0178(13) 0.0234(14) -0.0034(11) -0.0066(11) -0.0026(10)
C14 0.0141(12) 0.0239(14) 0.0144(12) -0.0018(10) -0.0044(10) -0.0012(10)
C15 0.0168(13) 0.0229(14) 0.0150(13) -0.0042(11) -0.0048(10) 0.0011(10)
C16 0.0192(14) 0.0332(16) 0.0160(14) -0.0015(12) -0.0008(11) -0.0034(12)
C17 0.0225(14) 0.0268(15) 0.0183(13) 0.0052(11) -0.0050(11) -0.0058(11)
C18 0.0262(15) 0.0198(14) 0.0287(16) -0.0029(12) -0.0066(12) -0.0012(11)
C19 0.0208(14) 0.0243(14) 0.0168(13) -0.0056(11) -0.0025(11) -0.0006(11)
C20 0.0155(12) 0.0223(14) 0.0184(13) -0.0023(11) -0.0041(10) -0.0010(10)
C21 0.0259(15) 0.0197(14) 0.0229(14) 0.0009(11) -0.0062(12) 0.0003(11)
C22 0.0402(18) 0.0260(16) 0.0226(15) 0.0027(12) -0.0063(14) -0.0016(14)
C23 0.0172(13) 0.0215(14) 0.0184(13) -0.0053(11) -0.0039(11) -0.0007(11)
C24 0.0209(13) 0.0162(13) 0.0181(13) -0.0014(10) -0.0042(11) -0.0006(10)
C25 0.0183(13) 0.0149(12) 0.0175(13) -0.0010(10) -0.0034(11) -0.0014(10)
C26 0.0207(13) 0.0135(12) 0.0184(13) -0.0049(10) -0.0053(11) 0.0004(10)
C27 0.0155(12) 0.0167(12) 0.0193(13) -0.0044(11) -0.0042(10) 0.0022(10)
C28 0.0179(13) 0.0192(13) 0.0210(14) -0.0085(11) -0.0051(11) 0.0028(10)
C29 0.0197(13) 0.0198(13) 0.0206(14) -0.0089(11) -0.0045(11) 0.0023(10)
C30 0.0225(14) 0.0156(13) 0.0197(14) -0.0066(11) -0.0049(11) 0.0006(11)
C31 0.0183(13) 0.0148(13) 0.0204(14) -0.0038(11) -0.0034(11) 0.0008(10)
C32 0.0284(17) 0.0319(17) 0.0224(16) -0.0117(13) -0.0072(13) 0.0006(13)
C33 0.0289(18) 0.0406(19) 0.0227(16) -0.0138(14) 0.0005(14) -0.0004(15)
C34 0.0174(14) 0.0349(17) 0.0295(17) -0.0127(14) -0.0002(13) -0.0016(12)
C35 0.0186(14) 0.0275(16) 0.0252(15) -0.0088(12) -0.0048(12) -0.0017(12)
C36 0.0144(12) 0.0181(13) 0.0185(13) -0.0067(10) -0.0018(10) 0.0006(10)
C37 0.0213(13) 0.0193(13) 0.0148(13) -0.0009(11) -0.0015(11) -0.0010(11)
C38 0.0274(15) 0.0288(16) 0.0181(14) -0.0100(12) -0.0024(12) -0.0017(12)
C39 0.0291(16) 0.0227(14) 0.0307(16) -0.0150(13) -0.0040(13) 0.0012(12)
C40 0.0290(15) 0.0175(14) 0.0261(16) -0.0015(12) -0.0051(13) -0.0022(12)
C41 0.0191(13) 0.0212(14) 0.0173(13) -0.0046(11) 0.0007(11) -0.0044(11)
C42 0.0150(13) 0.0212(14) 0.0230(14) -0.0053(11) -0.0024(11) -0.0017(10)
C43 0.0378(18) 0.0260(16) 0.0290(17) -0.0087(13) -0.0069(14) 0.0068(13)
C44 0.048(2) 0.0347(18) 0.0340(19) -0.0169(15) -0.0081(16) 0.0084(15)

loop_
_atom_type_symbol
_atom_type_description
_atom_type_scat_dispersion_real
_atom_type_scat_dispersion_imag
_atom_type_scat_source
C C 0.0033 0.0016 'International Tables Vol C Tables 4.2.6.8 and 6.1.1.4'
H H 0.0000 0.0000 'International Tables Vol C Tables 4.2.6.8 and 6.1.1.4'
O O 0.0106 0.0060 'International Tables Vol C Tables 4.2.6.8 and 6.1.1.4'
Br Br -0.2901 2.4595 'International Tables Vol C Tables 4.2.6.8 and 6.1.1.4'

loop_
_geom_angle_atom_site_label_1
_geom_angle_atom_site_label_2
_geom_angle_atom_site_label_3
_geom_angle
_geom_angle_site_symmetry_1
_geom_angle_site_symmetry_3
_geom_angle_publ_flag
C5 O1 C1 118.06(19) . . ?
C20 O6 C21 116.0(2) . . ?
C27 O7 C23 116.6(2) . . ?
C42 O12 C43 115.8(2) . . ?
O2 C1 O1 106.8(2) . . ?
O2 C1 C2 107.8(2) . . ?
O1 C1 C2 111.2(2) . . ?
O2 C1 C20 110.5(2) . . ?
O1 C1 C20 106.2(2) . . ?
C2 C1 C20 114.1(2) . . ?
C1 C2 C3 112.9(2) . . ?
C4 C3 C14 114.0(2) . . ?
C4 C3 C2 108.6(2) . . ?
C14 C3 C2 115.3(2) . . ?
C5 C4 C9 120.4(2) . . ?
C5 C4 C3 121.0(2) . . ?
C9 C4 C3 118.2(2) . . ?
O1 C5 C4 126.2(2) . . ?
O1 C5 C6 111.1(2) . . ?
C4 C5 C6 122.6(2) . . ?
O4 C6 C7 122.9(3) . . ?
O4 C6 C5 120.4(2) . . ?
C7 C6 C5 116.7(2) . . ?
C10 C7 C8 120.1(2) . . ?
C10 C7 C6 119.4(2) . . ?
C8 C7 C6 120.6(2) . . ?
C13 C8 C7 119.4(2) . . ?
C13 C8 C9 120.2(2) . . ?
C7 C8 C9 120.4(2) . . ?
O3 C9 C4 120.2(2) . . ?
O3 C9 C8 120.6(2) . . ?
C4 C9 C8 119.2(2) . . ?
C11 C10 C7 120.1(2) . . ?
C10 C11 C12 119.6(3) . . ?
C13 C12 C11 120.6(3) . . ?
C12 C13 C8 120.2(3) . . ?
C19 C14 C15 116.7(2) . . ?
C19 C14 C3 121.5(2) . . ?
C15 C14 C3 121.8(2) . . ?
C16 C15 C14 121.6(3) . . ?
C16 C15 Br1 118.1(2) . . ?
C14 C15 Br1 120.2(2) . . ?
C17 C16 C15 120.3(3) . . ?
C16 C17 C18 119.3(3) . . ?
C19 C18 C17 119.9(3) . . ?
C18 C19 C14 122.2(3) . . ?
O5 C20 O6 125.6(3) . . ?
O5 C20 C1 125.4(2) . . ?
O6 C20 C1 109.0(2) . . ?
O6 C21 C22 106.4(2) . . ?
O8 C23 O7 106.7(2) . . ?
O8 C23 C24 108.3(2) . . ?
O7 C23 C24 111.0(2) . . ?
O8 C23 C42 109.8(2) . . ?
O7 C23 C42 105.0(2) . . ?
C24 C23 C42 115.7(2) . . ?
C23 C24 C25 113.6(2) . . ?
C26 C25 C24 108.4(2) . . ?
C26 C25 C36 114.4(2) . . ?
C24 C25 C36 112.7(2) . . ?
C27 C26 C31 119.5(2) . . ?
C27 C26 C25 122.5(2) . . ?
C31 C26 C25 117.7(2) . . ?
O7 C27 C26 125.3(2) . . ?
O7 C27 C28 112.0(2) . . ?
C26 C27 C28 122.7(2) . . ?
O10 C28 C29 122.9(2) . . ?
O10 C28 C27 120.2(2) . . ?
C29 C28 C27 116.9(2) . . ?
C32 C29 C30 119.5(3) . . ?
C32 C29 C28 119.7(3) . . ?
C30 C29 C28 120.7(2) . . ?
C35 C30 C29 120.6(3) . . ?
C35 C30 C31 119.5(3) . . ?
C29 C30 C31 119.8(2) . . ?
O9 C31 C26 119.0(2) . . ?
O9 C31 C30 120.9(2) . . ?
C26 C31 C30 120.1(2) . . ?
C29 C32 C33 119.5(3) . . ?
C34 C33 C32 121.1(3) . . ?
C33 C34 C35 120.0(3) . . ?
C30 C35 C34 119.3(3) . . ?
C37 C36 C41 116.1(2) . . ?
C37 C36 C25 121.1(2) . . ?
C41 C36 C25 122.7(2) . . ?
C38 C37 C36 122.9(2) . . ?
C38 C37 Br2 116.9(2) . . ?
C36 C37 Br2 120.2(2) . . ?
C37 C38 C39 118.9(3) . . ?
C40 C39 C38 119.7(3) . . ?
C41 C40 C39 120.2(3) . . ?
C40 C41 C36 122.1(3) . . ?
O11 C42 O12 126.3(3) . . ?
O11 C42 C23 124.6(3) . . ?
O12 C42 C23 109.1(2) . . ?
O12 C43 C44 107.0(3) . . ?

loop_
_geom_bond_atom_site_label_1
_geom_bond_atom_site_label_2
_geom_bond_distance
_geom_bond_site_symmetry_2
_geom_bond_publ_flag
Br1 C15 1.901(3) . ?
Br2 C37 1.910(3) . ?
O1 C5 1.341(3) . ?
O1 C1 1.440(3) . ?
O2 C1 1.388(3) . ?
O3 C9 1.232(3) . ?
O4 C6 1.213(3) . ?
O5 C20 1.189(3) . ?
O6 C20 1.334(3) . ?
O6 C21 1.458(3) . ?
O7 C27 1.337(3) . ?
O7 C23 1.455(3) . ?
O8 C23 1.383(3) . ?
O9 C31 1.230(3) . ?
O10 C28 1.210(3) . ?
O11 C42 1.197(3) . ?
O12 C42 1.321(3) . ?
O12 C43 1.456(4) . ?
C1 C2 1.522(4) . ?
C1 C20 1.547(4) . ?
C2 C3 1.542(4) . ?
C3 C4 1.511(4) . ?
C3 C14 1.527(4) . ?
C4 C5 1.351(4) . ?
C4 C9 1.462(4) . ?
C5 C6 1.509(4) . ?
C6 C7 1.473(4) . ?
C7 C10 1.396(4) . ?
C7 C8 1.405(4) . ?
C8 C13 1.393(4) . ?
C8 C9 1.482(4) . ?
C10 C11 1.386(4) . ?
C11 C12 1.398(4) . ?
C12 C13 1.383(4) . ?
C14 C19 1.393(4) . ?
C14 C15 1.401(4) . ?
C15 C16 1.385(4) . ?
C16 C17 1.380(4) . ?
C17 C18 1.391(4) . ?
C18 C19 1.378(4) . ?
C21 C22 1.496(4) . ?
C23 C24 1.508(4) . ?
C23 C42 1.553(4) . ?
C24 C25 1.525(4) . ?
C25 C26 1.503(4) . ?
C25 C36 1.525(4) . ?
C26 C27 1.355(4) . ?
C26 C31 1.464(4) . ?
C27 C28 1.503(4) . ?
C28 C29 1.480(4) . ?
C29 C32 1.389(4) . ?
C29 C30 1.398(4) . ?
C30 C35 1.389(4) . ?
C30 C31 1.484(4) . ?
C32 C33 1.390(5) . ?
C33 C34 1.376(5) . ?
C34 C35 1.394(4) . ?
C36 C37 1.391(4) . ?
C36 C41 1.400(4) . ?
C37 C38 1.388(4) . ?
C38 C39 1.391(4) . ?
C39 C40 1.381(4) . ?
C40 C41 1.380(4) . ?
C43 C44 1.483(4) . ?

loop_
_geom_hbond_atom_site_label_D
_geom_hbond_atom_site_label_H
_geom_hbond_atom_site_label_A
_geom_hbond_distance_DH
_geom_hbond_distance_HA
_geom_hbond_distance_DA
_geom_hbond_angle_DHA
_geom_hbond_site_symmetry_A
O8 H8 O9 0.84 1.83 2.661(3) 168.8 1_455
O2 H2 O3 0.84 2.02 2.849(3) 169.9 1_655
